data_4507574
loop_
_publ_author_name
'de Melo, Ariane Carla Campos'
'de Amorim, Isadora Ferreira'
'Cirqueira, Marilia de Lima'
'Martins, Felipe Terra'

_publ_section_title
;
 Toward Novel Solid-State Forms of the Anti-HIV Drug Efavirenz: From Low
 Screening Success to Cocrystals Engineering Strategies and Discovery of a
 New Polymorph
;
_journal_issue 4
_journal_name_full 'Crystal Growth &amp; Design'
_journal_page_first 1558
_journal_paper_doi 10.1021/cg3018002
_journal_volume 13
_journal_year 2013
_chemical_absolute_configuration ad
_chemical_formula_sum 'C40 H28 Cl2 F6 N4 O4'
_chemical_formula_weight 813.56
_chemical_name_systematic
;
(4S)-6-Chloro-4-(2-cyclopropylethynyl)-4-(trifluoromethyl)-2,4-dihydro-1H-3,1-
benzoxazin-2-one 1,2-bis(4-pyridyl)ethene cocrystal
;
_space_group_IT_number 1
_symmetry_cell_setting triclinic
_symmetry_space_group_name_Hall 'P 1'
_symmetry_space_group_name_H-M 'P 1'
_atom_sites_solution_hydrogens geom
_atom_sites_solution_primary direct
_atom_sites_solution_secondary difmap
_audit_conform_dict_location ftp://ftp.iucr.org/pub/cif_core.dic
_audit_conform_dict_name cif_core.dic
_audit_conform_dict_version 2.4
_audit_creation_date 2012-10-02
_audit_creation_method 'WinGX routine CIF_UPDATE'
_audit_update_record
;
?

2013-01-23 # Formatted by publCIF
;
_cell_angle_alpha 86.317(7)
_cell_angle_beta 86.355(7)
_cell_angle_gamma 73.313(7)
_cell_formula_units_Z 1
_cell_length_a 5.1586(6)
_cell_length_b 8.9072(9)
_cell_length_c 20.768(2)
_cell_measurement_reflns_used 3611
_cell_measurement_temperature 120(2)
_cell_measurement_theta_max 27.87
_cell_measurement_theta_min 2.40
_cell_volume 911.17(17)
_computing_structure_refinement 'SHELXL-97 (Sheldrick, 2008)'
_diffrn_ambient_temperature 120(2)
_diffrn_measured_fraction_theta_full 0.975
_diffrn_measured_fraction_theta_max 0.895
_diffrn_radiation_monochromator graphite
_diffrn_radiation_type MoK\a
_diffrn_radiation_wavelength 0.71073
_diffrn_reflns_av_R_equivalents 0.0339
_diffrn_reflns_av_unetI/netI 0.0622
_diffrn_reflns_limit_h_max 6
_diffrn_reflns_limit_h_min -5
_diffrn_reflns_limit_k_max 12
_diffrn_reflns_limit_k_min -10
_diffrn_reflns_limit_l_max 26
_diffrn_reflns_limit_l_min -28
_diffrn_reflns_number 8100
_diffrn_reflns_theta_full 25
_diffrn_reflns_theta_max 29.83
_diffrn_reflns_theta_min 1.97
_exptl_absorpt_coefficient_mu 0.258
_exptl_absorpt_correction_T_max 0.987
_exptl_absorpt_correction_T_min 0.791
_exptl_absorpt_correction_type multi-scan
_exptl_absorpt_process_details 'Blessing, R. H. (1995) Acta Cryst., A51, 33-38'
_exptl_crystal_colour colorless
_exptl_crystal_density_diffrn 1.483
_exptl_crystal_density_method 'not measured'
_exptl_crystal_description plate
_exptl_crystal_F_000 416
_exptl_crystal_size_max 0.15
_exptl_crystal_size_mid 0.09
_exptl_crystal_size_min 0.05
_refine_diff_density_max 0.507
_refine_diff_density_min -0.529
_refine_diff_density_rms 0.112
_refine_ls_abs_structure_details 'Flack H D (1983), Acta Cryst. A39, 876-881'
_refine_ls_abs_structure_Flack 0.08(12)
_refine_ls_extinction_method none
_refine_ls_goodness_of_fit_ref 1.026
_refine_ls_hydrogen_treatment constr
_refine_ls_matrix_type full
_refine_ls_number_parameters 506
_refine_ls_number_reflns 5768
_refine_ls_number_restraints 3
_refine_ls_restrained_S_all 1.025
_refine_ls_R_factor_all 0.0905
_refine_ls_R_factor_gt 0.078
_refine_ls_shift/su_max 0
_refine_ls_shift/su_mean 0
_refine_ls_structure_factor_coef Fsqd
_refine_ls_weighting_details 'calc w=1/[\s^2^(Fo^2^)+(0.1137P)^2^+2.8029P] where P=(Fo^2^+2Fc^2^)/3'
_refine_ls_weighting_scheme calc
_refine_ls_wR_factor_gt 0.1984
_refine_ls_wR_factor_ref 0.2095
_reflns_number_gt 4891
_reflns_number_total 5768
_reflns_threshold_expression >2\s(I)
_cod_data_source_file cg3018002_si_002.cif
_cod_data_source_block Efavirenz_BPE
_cod_original_cell_volume 911.18(17)
_cod_original_sg_symbol_H-M P1
_cod_database_code 4507574

loop_
_symmetry_equiv_pos_as_xyz
'x, y, z'

loop_
_atom_site_label
_atom_site_type_symbol
_atom_site_fract_x
_atom_site_fract_y
_atom_site_fract_z
_atom_site_U_iso_or_equiv
_atom_site_adp_type
_atom_site_occupancy
_atom_site_symmetry_multiplicity
_atom_site_calc_flag
_atom_site_refinement_flags
Cl1B Cl 0.9451(4) 0.62402(18) 0.92445(9) 0.0305(4) Uani 1 1 d .
Cl1A Cl 2.0385(4) 1.35877(17) 1.07324(9) 0.0316(5) Uani 1 1 d .
F3B F 0.4170(8) 1.1121(4) 0.77529(19) 0.0250(9) Uani 1 1 d .
F2B F 0.0381(9) 1.1896(4) 0.7285(2) 0.0361(11) Uani 1 1 d .
F1B F 0.3744(9) 1.0193(5) 0.68476(19) 0.0302(10) Uani 1 1 d .
F1A F 1.7155(9) 0.9851(4) 1.31896(18) 0.0248(9) Uani 1 1 d .
F2A F 1.5645(9) 0.8126(4) 1.2775(2) 0.0308(10) Uani 1 1 d .
F3A F 1.8983(8) 0.8819(4) 1.22900(19) 0.0260(9) Uani 1 1 d .
O2B O -0.0727(12) 0.7967(6) 0.6406(3) 0.0332(13) Uani 1 1 d .
O1B O -0.0285(10) 0.8933(5) 0.7337(2) 0.0244(11) Uani 1 1 d .
O1A O 1.2174(10) 1.1112(5) 1.2654(2) 0.0204(10) Uani 1 1 d .
O2A O 1.0302(10) 1.2137(5) 1.3580(2) 0.0235(11) Uani 1 1 d .
N1B N 0.3169(11) 0.6901(6) 0.6909(3) 0.0199(12) Uani 1 1 d .
H1B H 0.3844 0.6265 0.6594 0.024 Uiso 1 1 calc R
N1A N 1.3518(12) 1.3118(6) 1.3070(2) 0.0192(12) Uani 1 1 d .
H1A H 1.3455 1.3739 1.3387 0.023 Uiso 1 1 calc R
C5B C 0.8507(16) 0.5363(7) 0.8081(3) 0.0263(16) Uani 1 1 d .
H5B H 1.0112 0.4522 0.8132 0.032 Uiso 1 1 calc R
C4B C 0.7660(14) 0.6471(7) 0.8546(3) 0.0203(14) Uani 1 1 d .
C3B C 0.5371(14) 0.7720(7) 0.8469(3) 0.0199(13) Uani 1 1 d .
H3B H 0.4782 0.8453 0.8798 0.024 Uiso 1 1 calc R
C8B C 0.3913(13) 0.7917(8) 0.7910(3) 0.0180(14) Uani 1 1 d .
C2B C 0.1555(14) 0.9303(7) 0.7766(3) 0.0201(14) Uani 1 1 d .
C10B C -0.0044(14) 0.9913(7) 0.8345(3) 0.0218(14) Uani 1 1 d .
C11B C -0.1322(15) 1.0485(8) 0.8828(3) 0.0247(15) Uani 1 1 d .
C12B C -0.2874(19) 1.1121(11) 0.9386(4) 0.047(3) Uani 1 1 d .
H12B H -0.2404 1.0496 0.9801 0.057 Uiso 1 1 calc R
C14B C -0.5776(19) 1.1999(12) 0.9325(5) 0.055(3) Uani 1 1 d .
H14A H -0.6514 1.212 0.889 0.066 Uiso 1 1 calc R
H14B H -0.7062 1.1864 0.9683 0.066 Uiso 1 1 calc R
C7B C 0.4739(15) 0.6764(7) 0.7453(3) 0.0215(15) Uani 1 1 d .
C1B C 0.0727(14) 0.7927(8) 0.6836(3) 0.0243(15) Uani 1 1 d .
C9B C 0.2493(14) 1.0619(8) 0.7410(3) 0.0223(15) Uani 1 1 d .
C13B C -0.398(2) 1.2854(12) 0.9438(6) 0.057(3) Uani 1 1 d .
H13A H -0.4082 1.3277 0.9871 0.069 Uiso 1 1 calc R
H13B H -0.3533 1.3534 0.9078 0.069 Uiso 1 1 calc R
C6B C 0.6980(15) 0.5492(7) 0.7538(3) 0.0279(17) Uani 1 1 d .
H6B H 0.7484 0.4706 0.7228 0.033 Uiso 1 1 calc R
C3C C -0.5817(16) 0.7943(8) 0.4644(3) 0.0242(15) Uani 1 1 d .
C6C C -0.5383(19) 0.9179(9) 0.5029(4) 0.038(2) Uani 1 1 d .
H6C H -0.4122 0.8856 0.5361 0.046 Uiso 1 1 calc R
C7C C -0.659(2) 1.0675(9) 0.4953(4) 0.039(2) Uani 1 1 d .
H7C H -0.786 1.0991 0.4625 0.047 Uiso 1 1 calc R
C8C C -0.6156(17) 1.1922(8) 0.5328(3) 0.028(3) Uani 0.99(3) 1 d P
C5A C 1.7984(17) 1.4552(8) 1.1889(4) 0.0292(17) Uani 1 1 d .
H5A H 1.8843 1.5366 1.1834 0.035 Uiso 1 1 calc R
C6A C 1.6313(16) 1.4465(8) 1.2426(3) 0.0254(15) Uani 1 1 d .
H6A H 1.59 1.5271 1.2726 0.03 Uiso 1 1 calc R
C7A C 1.5233(14) 1.3213(7) 1.2530(3) 0.0164(13) Uani 1 1 d .
C8A C 1.5767(13) 1.2058(7) 1.2080(3) 0.0151(13) Uani 1 1 d .
C2A C 1.4588(13) 1.0681(7) 1.2241(3) 0.0172(13) Uani 1 1 d .
C10A C 1.3980(14) 1.0015(7) 1.1664(3) 0.0203(14) Uani 1 1 d .
C11A C 1.3537(14) 0.9431(8) 1.1197(3) 0.0212(14) Uani 1 1 d .
C12A C 1.288(2) 0.8755(9) 1.0643(3) 0.035(2) Uani 1 1 d .
H12A H 1.2971 0.9365 1.0225 0.042 Uiso 1 1 calc R
C14A C 1.080(2) 0.7871(10) 1.0691(4) 0.043(2) Uani 1 1 d .
H14C H 0.9911 0.7753 1.112 0.052 Uiso 1 1 calc R
H14D H 0.9622 0.7985 1.0322 0.052 Uiso 1 1 calc R
C4A C 1.8393(14) 1.3423(7) 1.1428(3) 0.0222(14) Uani 1 1 d .
C3A C 1.7299(13) 1.2160(6) 1.1520(3) 0.0147(12) Uani 1 1 d .
H3A H 1.7603 1.1392 1.1206 0.018 Uiso 1 1 calc R
C1A C 1.1952(13) 1.2133(7) 1.3136(3) 0.0170(13) Uani 1 1 d .
C13A C 1.368(2) 0.7011(12) 1.0594(6) 0.064(3) Uani 1 1 d .
H13C H 1.4302 0.6586 1.0164 0.077 Uiso 1 1 calc R
H13D H 1.4591 0.6354 1.0962 0.077 Uiso 1 1 calc R
C9A C 1.6636(14) 0.9354(7) 1.2632(3) 0.0197(14) Uani 1 1 d .
N2C N -0.5709(15) 1.4362(7) 0.6082(3) 0.0342(16) Uani 1 1 d .
N1C N -0.6421(14) 0.5530(7) 0.3926(3) 0.0301(15) Uani 1 1 d .
C1C C -0.8080(18) 0.6941(9) 0.3894(4) 0.0334(18) Uani 1 1 d .
H1C H -0.9515 0.713 0.3608 0.04 Uiso 1 1 calc R
C2C C -0.794(2) 0.8202(9) 0.4243(4) 0.041(2) Uani 1 1 d .
H2C H -0.926 0.9195 0.4206 0.049 Uiso 1 1 calc R
C11C C -0.396(2) 1.2986(8) 0.6085(4) 0.039(2) Uani 1 1 d .
H11C H -0.2468 1.2814 0.6353 0.046 Uiso 1 1 calc R
C12C C -0.408(2) 1.1726(9) 0.5726(4) 0.041(2) Uani 1 1 d .
H12C H -0.273 1.0746 0.5761 0.049 Uiso 1 1 calc R
C5C C -0.438(3) 0.5283(11) 0.4305(6) 0.072(4) Uani 1 1 d .
H5C H -0.3072 0.4284 0.4317 0.087 Uiso 1 1 calc R
C10C C -0.775(2) 1.4511(12) 0.5695(6) 0.069(4) Uani 1 1 d .
H10C H -0.9116 1.5487 0.5689 0.082 Uiso 1 1 calc R
C4C C -0.407(3) 0.6427(11) 0.4687(6) 0.067(4) Uani 1 1 d .
H4C H -0.2658 0.6178 0.4982 0.081 Uiso 1 1 calc R
C9C C -0.806(3) 1.3391(12) 0.5305(7) 0.085(5) Uani 1 1 d .
H9C H -0.9532 1.3614 0.5028 0.102 Uiso 1 1 calc R

loop_
_atom_site_aniso_label
_atom_site_aniso_U_11
_atom_site_aniso_U_22
_atom_site_aniso_U_33
_atom_site_aniso_U_23
_atom_site_aniso_U_13
_atom_site_aniso_U_12
Cl1B 0.0362(11) 0.0206(9) 0.0328(9) -0.0025(6) -0.0151(7) -0.0020(7)
Cl1A 0.0395(12) 0.0255(9) 0.0299(8) 0.0017(7) 0.0067(7) -0.0118(8)
F3B 0.020(2) 0.0167(19) 0.040(2) -0.0094(15) -0.0052(17) -0.0064(16)
F2B 0.032(3) 0.014(2) 0.051(3) -0.0063(17) -0.016(2) 0.0145(17)
F1B 0.035(3) 0.025(2) 0.028(2) -0.0009(16) 0.0005(18) -0.0050(18)
F1A 0.032(2) 0.0153(19) 0.0282(19) -0.0046(14) -0.0085(16) -0.0056(16)
F2A 0.033(3) 0.0126(19) 0.051(3) -0.0027(16) -0.002(2) -0.0136(17)
F3A 0.018(2) 0.0167(19) 0.039(2) -0.0040(16) -0.0013(16) 0.0022(15)
O2B 0.028(3) 0.034(3) 0.036(3) -0.020(2) -0.008(2) -0.002(2)
O1B 0.013(3) 0.026(3) 0.035(2) -0.0246(19) -0.0033(18) 0.0005(19)
O1A 0.020(3) 0.018(2) 0.027(2) -0.0099(17) -0.0015(18) -0.0080(19)
O2A 0.023(3) 0.022(2) 0.029(2) -0.0059(19) 0.0008(19) -0.010(2)
N1B 0.013(3) 0.016(3) 0.028(3) -0.015(2) -0.004(2) 0.003(2)
N1A 0.022(3) 0.019(3) 0.019(2) -0.0110(19) 0.003(2) -0.008(2)
C5B 0.032(4) 0.003(3) 0.040(4) -0.009(2) -0.009(3) 0.005(3)
C4B 0.028(4) 0.013(3) 0.022(3) -0.003(2) -0.008(3) -0.008(3)
C3B 0.016(4) 0.019(3) 0.026(3) -0.007(2) -0.005(2) -0.003(2)
C8B 0.013(3) 0.019(3) 0.019(3) -0.009(2) -0.002(2) 0.004(2)
C2B 0.013(3) 0.014(3) 0.030(3) -0.013(2) -0.003(2) 0.005(2)
C10B 0.013(4) 0.015(3) 0.036(3) -0.016(2) 0.002(3) 0.000(2)
C11B 0.021(4) 0.018(3) 0.036(4) -0.009(3) 0.000(3) -0.006(3)
C12B 0.040(6) 0.047(5) 0.035(4) -0.012(4) -0.001(4) 0.021(4)
C14B 0.026(5) 0.068(6) 0.066(6) -0.054(5) 0.015(4) -0.001(4)
C7B 0.026(4) 0.012(3) 0.023(3) -0.010(2) -0.004(3) 0.003(3)
C1B 0.012(3) 0.033(4) 0.023(3) -0.014(3) -0.002(2) 0.003(3)
C9B 0.019(4) 0.014(3) 0.027(3) -0.007(2) -0.003(3) 0.006(3)
C13B 0.047(7) 0.047(6) 0.087(7) -0.052(5) 0.039(5) -0.027(5)
C6B 0.028(4) 0.012(3) 0.035(4) -0.010(3) -0.005(3) 0.010(3)
C3C 0.031(4) 0.016(3) 0.026(3) -0.012(2) -0.005(3) -0.004(3)
C6C 0.047(6) 0.028(4) 0.036(4) -0.008(3) -0.004(4) -0.004(4)
C7C 0.056(6) 0.032(4) 0.027(4) -0.007(3) -0.010(3) -0.009(4)
C8C 0.036(5) 0.022(4) 0.030(4) -0.007(3) -0.001(3) -0.011(3)
C5A 0.041(5) 0.021(4) 0.036(4) 0.003(3) -0.007(3) -0.023(3)
C6A 0.036(5) 0.013(3) 0.030(3) -0.011(2) -0.003(3) -0.010(3)
C7A 0.023(4) 0.008(3) 0.021(3) -0.005(2) -0.003(2) -0.008(2)
C8A 0.017(3) 0.004(3) 0.022(3) -0.002(2) -0.005(2) 0.002(2)
C2A 0.011(3) 0.017(3) 0.023(3) -0.007(2) -0.003(2) -0.002(2)
C10A 0.018(4) 0.009(3) 0.032(3) -0.010(2) 0.001(2) 0.002(2)
C11A 0.016(4) 0.021(3) 0.031(3) -0.007(3) 0.000(3) -0.010(3)
C12A 0.068(6) 0.032(4) 0.020(3) -0.009(3) -0.005(3) -0.034(4)
C14A 0.044(6) 0.047(5) 0.044(4) -0.026(4) 0.006(4) -0.020(4)
C4A 0.019(4) 0.016(3) 0.029(3) 0.005(2) -0.003(3) -0.002(3)
C3A 0.017(3) 0.004(3) 0.024(3) -0.006(2) -0.004(2) -0.002(2)
C1A 0.019(4) 0.010(3) 0.022(3) -0.005(2) -0.005(2) -0.003(2)
C13A 0.055(7) 0.045(6) 0.084(8) -0.048(6) -0.020(6) 0.014(5)
C9A 0.021(4) 0.010(3) 0.028(3) -0.002(2) 0.001(3) -0.005(2)
N2C 0.041(4) 0.023(3) 0.032(3) -0.008(2) -0.004(3) 0.004(3)
N1C 0.039(4) 0.019(3) 0.033(3) -0.009(2) 0.000(3) -0.007(3)
C1C 0.040(5) 0.023(4) 0.038(4) -0.005(3) -0.007(3) -0.008(3)
C2C 0.060(6) 0.017(4) 0.045(5) -0.013(3) -0.019(4) -0.004(4)
C11C 0.057(6) 0.014(4) 0.042(4) -0.009(3) -0.016(4) -0.001(3)
C12C 0.061(6) 0.021(4) 0.033(4) -0.002(3) -0.015(4) 0.005(4)
C5C 0.086(9) 0.018(5) 0.108(9) -0.022(5) -0.068(7) 0.011(5)
C10C 0.056(7) 0.036(6) 0.108(9) -0.048(6) -0.041(7) 0.012(5)
C4C 0.069(8) 0.028(5) 0.094(8) -0.021(5) -0.047(7) 0.015(5)
C9C 0.103(11) 0.034(6) 0.112(10) -0.046(6) -0.074(8) 0.012(6)

loop_
_atom_type_symbol
_atom_type_description
_atom_type_scat_dispersion_real
_atom_type_scat_dispersion_imag
_atom_type_scat_source
C C 0.0033 0.0016 'International Tables Vol C Tables 4.2.6.8 and 6.1.1.4'
H H 0 0 'International Tables Vol C Tables 4.2.6.8 and 6.1.1.4'
N N 0.0061 0.0033 'International Tables Vol C Tables 4.2.6.8 and 6.1.1.4'
O O 0.0106 0.006 'International Tables Vol C Tables 4.2.6.8 and 6.1.1.4'
F F 0.0171 0.0103 'International Tables Vol C Tables 4.2.6.8 and 6.1.1.4'
Cl Cl 0.1484 0.1585 'International Tables Vol C Tables 4.2.6.8 and 6.1.1.4'

loop_
_geom_angle_atom_site_label_1
_geom_angle_atom_site_label_2
_geom_angle_atom_site_label_3
_geom_angle
C1B O1B C2B 120.4(5)
C1A O1A C2A 120.5(5)
C1B N1B C7B 124.7(5)
C1B N1B H1B 117.6
C7B N1B H1B 117.6
C1A N1A C7A 124.1(5)
C1A N1A H1A 118
C7A N1A H1A 118
C4B C5B C6B 119.4(6)
C4B C5B H5B 120.3
C6B C5B H5B 120.3
C3B C4B C5B 120.7(6)
C3B C4B Cl1B 120.0(5)
C5B C4B Cl1B 119.3(5)
C4B C3B C8B 120.5(6)
C4B C3B H3B 119.7
C8B C3B H3B 119.7
C3B C8B C7B 118.2(6)
C3B C8B C2B 123.7(6)
C7B C8B C2B 118.0(6)
C10B C2B O1B 107.0(5)
C10B C2B C8B 112.7(6)
O1B C2B C8B 112.0(5)
C10B C2B C9B 108.7(5)
O1B C2B C9B 105.3(5)
C8B C2B C9B 110.8(6)
C11B C10B C2B 176.7(8)
C10B C11B C12B 178.0(9)
C11B C12B C14B 118.9(8)
C11B C12B C13B 120.7(8)
C14B C12B C13B 56.0(7)
C11B C12B H12B 116
C14B C12B H12B 116
C13B C12B H12B 116
C13B C14B C12B 62.2(7)
C13B C14B H14A 117.5
C12B C14B H14A 117.5
C13B C14B H14B 117.5
C12B C14B H14B 117.5
H14A C14B H14B 114.6
C6B C7B C8B 121.3(7)
C6B C7B N1B 120.2(6)
C8B C7B N1B 118.5(6)
O2B C1B N1B 125.4(6)
O2B C1B O1B 117.7(6)
N1B C1B O1B 116.6(6)
F1B C9B F3B 107.8(6)
F1B C9B F2B 106.5(5)
F3B C9B F2B 105.9(5)
F1B C9B C2B 112.1(5)
F3B C9B C2B 112.6(5)
F2B C9B C2B 111.6(6)
C14B C13B C12B 61.8(7)
C14B C13B H13A 117.6
C12B C13B H13A 117.6
C14B C13B H13B 117.6
C12B C13B H13B 117.6
H13A C13B H13B 114.7
C7B C6B C5B 119.7(6)
C7B C6B H6B 120.2
C5B C6B H6B 120.2
C2C C3C C4C 117.0(7)
C2C C3C C6C 122.9(7)
C4C C3C C6C 120.1(8)
C7C C6C C3C 125.4(8)
C7C C6C H6C 117.3
C3C C6C H6C 117.3
C6C C7C C8C 126.1(8)
C6C C7C H7C 117
C8C C7C H7C 117
C12C C8C C9C 116.8(8)
C12C C8C C7C 124.5(7)
C9C C8C C7C 118.6(8)
C6A C5A C4A 118.8(6)
C6A C5A H5A 120.6
C4A C5A H5A 120.6
C5A C6A C7A 120.5(6)
C5A C6A H6A 119.8
C7A C6A H6A 119.8
C6A C7A C8A 119.8(6)
C6A C7A N1A 121.0(5)
C8A C7A N1A 119.2(6)
C3A C8A C7A 121.1(6)
C3A C8A C2A 122.1(5)
C7A C8A C2A 116.8(5)
O1A C2A C10A 108.6(5)
O1A C2A C8A 112.1(5)
C10A C2A C8A 112.5(5)
O1A C2A C9A 105.1(5)
C10A C2A C9A 108.2(5)
C8A C2A C9A 110.0(5)
C11A C10A C2A 178.1(7)
C10A C11A C12A 177.5(8)
C11A C12A C13A 120.4(8)
C11A C12A C14A 121.2(6)
C13A C12A C14A 58.7(6)
C11A C12A H12A 115
C13A C12A H12A 115
C14A C12A H12A 115
C13A C14A C12A 60.5(7)
C13A C14A H14C 117.7
C12A C14A H14C 117.7
C13A C14A H14D 117.7
C12A C14A H14D 117.7
H14C C14A H14D 114.8
C3A C4A C5A 121.5(6)
C3A C4A Cl1A 119.8(5)
C5A C4A Cl1A 118.7(5)
C8A C3A C4A 118.1(6)
C8A C3A H3A 120.9
C4A C3A H3A 120.9
O2A C1A N1A 124.1(6)
O2A C1A O1A 118.4(6)
N1A C1A O1A 117.4(5)
C14A C13A C12A 60.7(6)
C14A C13A H13C 117.7
C12A C13A H13C 117.7
C14A C13A H13D 117.7
C12A C13A H13D 117.7
H13C C13A H13D 114.8
F1A C9A F3A 108.6(6)
F1A C9A F2A 107.3(5)
F3A C9A F2A 107.2(5)
F1A C9A C2A 111.6(5)
F3A C9A C2A 111.1(5)
F2A C9A C2A 110.9(6)
C11C N2C C10C 113.7(7)
C1C N1C C5C 117.0(7)
N1C C1C C2C 126.0(9)
N1C C1C H1C 117
C2C C1C H1C 117
C3C C2C C1C 117.1(7)
C3C C2C H2C 121.5
C1C C2C H2C 121.5
N2C C11C C12C 125.6(9)
N2C C11C H11C 117.2
C12C C11C H11C 117.2
C8C C12C C11C 119.3(7)
C8C C12C H12C 120.3
C11C C12C H12C 120.3
N1C C5C C4C 122.2(8)
N1C C5C H5C 118.9
C4C C5C H5C 118.9
N2C C10C C9C 126.4(9)
N2C C10C H10C 116.8
C9C C10C H10C 116.8
C5C C4C C3C 120.6(9)
C5C C4C H4C 119.7
C3C C4C H4C 119.7
C10C C9C C8C 118.0(10)
C10C C9C H9C 121
C8C C9C H9C 121

loop_
_geom_bond_atom_site_label_1
_geom_bond_atom_site_label_2
_geom_bond_distance
Cl1B C4B 1.739(7)
Cl1A C4A 1.742(6)
F3B C9B 1.340(9)
F2B C9B 1.355(7)
F1B C9B 1.322(8)
F1A C9A 1.335(8)
F2A C9A 1.344(8)
F3A C9A 1.342(7)
O2B C1B 1.196(9)
O1B C1B 1.392(7)
O1B C2B 1.458(9)
O1A C1A 1.372(7)
O1A C2A 1.437(7)
O2A C1A 1.214(8)
N1B C1B 1.338(8)
N1B C7B 1.411(9)
N1B H1B 0.88
N1A C1A 1.348(9)
N1A C7A 1.397(8)
N1A H1A 0.88
C5B C4B 1.384(9)
C5B C6B 1.397(10)
C5B H5B 0.95
C4B C3B 1.380(9)
C3B C8B 1.398(9)
C3B H3B 0.95
C8B C7B 1.400(8)
C8B C2B 1.493(9)
C2B C10B 1.457(8)
C2B C9B 1.524(10)
C10B C11B 1.220(9)
C11B C12B 1.419(10)
C12B C14B 1.486(13)
C12B C13B 1.492(13)
C12B H12B 1
C14B C13B 1.397(15)
C14B H14A 0.99
C14B H14B 0.99
C7B C6B 1.378(9)
C13B H13A 0.99
C13B H13B 0.99
C6B H6B 0.95
C3C C2C 1.377(12)
C3C C4C 1.392(11)
C3C C6C 1.477(11)
C6C C7C 1.303(11)
C6C H6C 0.95
C7C C8C 1.471(11)
C7C H7C 0.95
C8C C12C 1.357(12)
C8C C9C 1.393(13)
C5A C6A 1.377(10)
C5A C4A 1.395(10)
C5A H5A 0.95
C6A C7A 1.383(10)
C6A H6A 0.95
C7A C8A 1.391(8)
C8A C3A 1.377(8)
C8A C2A 1.528(9)
C2A C10A 1.460(9)
C2A C9A 1.562(9)
C10A C11A 1.194(10)
C11A C12A 1.434(10)
C12A C13A 1.497(13)
C12A C14A 1.500(13)
C12A H12A 1
C14A C13A 1.470(14)
C14A H14C 0.99
C14A H14D 0.99
C4A C3A 1.394(9)
C3A H3A 0.95
C13A H13C 0.99
C13A H13D 0.99
N2C C11C 1.297(10)
N2C C10C 1.334(12)
N1C C1C 1.302(10)
N1C C5C 1.315(12)
C1C C2C 1.395(11)
C1C H1C 0.95
C2C H2C 0.95
C11C C12C 1.405(12)
C11C H11C 0.95
C12C H12C 0.95
C5C C4C 1.380(14)
C5C H5C 0.95
C10C C9C 1.375(14)
C10C H10C 0.95
C4C H4C 0.95
C9C H9C 0.95

loop_
_geom_torsion_atom_site_label_1
_geom_torsion_atom_site_label_2
_geom_torsion_atom_site_label_3
_geom_torsion_atom_site_label_4
_geom_torsion
C6B C5B C4B C3B -1.8(11)
C6B C5B C4B Cl1B 176.1(6)
C5B C4B C3B C8B -2.0(11)
Cl1B C4B C3B C8B -179.9(5)
C4B C3B C8B C7B 3.9(10)
C4B C3B C8B C2B -174.9(6)
C1B O1B C2B C10B -161.4(6)
C1B O1B C2B C8B -37.4(8)
C1B O1B C2B C9B 83.1(7)
C3B C8B C2B C10B -33.7(10)
C7B C8B C2B C10B 147.6(7)
C3B C8B C2B O1B -154.3(6)
C7B C8B C2B O1B 26.9(9)
C3B C8B C2B C9B 88.4(8)
C7B C8B C2B C9B -90.4(8)
C11B C12B C14B C13B -109.3(11)
C3B C8B C7B C6B -2.1(11)
C2B C8B C7B C6B 176.8(7)
C3B C8B C7B N1B 175.8(6)
C2B C8B C7B N1B -5.4(10)
C1B N1B C7B C6B 167.9(7)
C1B N1B C7B C8B -10.0(11)
C7B N1B C1B O2B -173.1(7)
C7B N1B C1B O1B 0.7(11)
C2B O1B C1B O2B -161.3(7)
C2B O1B C1B N1B 24.4(9)
C10B C2B C9B F1B -174.1(6)
O1B C2B C9B F1B -59.7(6)
C8B C2B C9B F1B 61.6(7)
C10B C2B C9B F3B 64.2(7)
O1B C2B C9B F3B 178.5(5)
C8B C2B C9B F3B -60.1(7)
C10B C2B C9B F2B -54.7(7)
O1B C2B C9B F2B 59.6(6)
C8B C2B C9B F2B -179.0(5)
C11B C12B C13B C14B 106.2(10)
C8B C7B C6B C5B -1.6(12)
N1B C7B C6B C5B -179.5(7)
C4B C5B C6B C7B 3.6(11)
C2C C3C C6C C7C -13.4(13)
C4C C3C C6C C7C 168.1(11)
C3C C6C C7C C8C -179.3(8)
C6C C7C C8C C12C 13.0(14)
C6C C7C C8C C9C -163.7(11)
C4A C5A C6A C7A 5.0(11)
C5A C6A C7A C8A -2.1(11)
C5A C6A C7A N1A -179.5(7)
C1A N1A C7A C6A 165.4(7)
C1A N1A C7A C8A -12.0(10)
C6A C7A C8A C3A -1.8(10)
N1A C7A C8A C3A 175.7(6)
C6A C7A C8A C2A 177.9(6)
N1A C7A C8A C2A -4.7(9)
C1A O1A C2A C10A -162.3(5)
C1A O1A C2A C8A -37.4(7)
C1A O1A C2A C9A 82.1(6)
C3A C8A C2A O1A -153.1(6)
C7A C8A C2A O1A 27.2(8)
C3A C8A C2A C10A -30.3(8)
C7A C8A C2A C10A 150.0(6)
C3A C8A C2A C9A 90.3(7)
C7A C8A C2A C9A -89.3(7)
C11A C12A C14A C13A -108.9(10)
C6A C5A C4A C3A -4.3(11)
C6A C5A C4A Cl1A 177.1(6)
C7A C8A C3A C4A 2.5(10)
C2A C8A C3A C4A -177.1(6)
C5A C4A C3A C8A 0.6(10)
Cl1A C4A C3A C8A 179.1(5)
C7A N1A C1A O2A -173.8(6)
C7A N1A C1A O1A 3.4(9)
C2A O1A C1A O2A -159.6(6)
C2A O1A C1A N1A 23.1(8)
C11A C12A C13A C14A 110.3(9)
O1A C2A C9A F1A -60.0(7)
C10A C2A C9A F1A -175.9(5)
C8A C2A C9A F1A 60.9(6)
O1A C2A C9A F3A 178.7(5)
C10A C2A C9A F3A 62.8(7)
C8A C2A C9A F3A -60.5(7)
O1A C2A C9A F2A 59.6(6)
C10A C2A C9A F2A -56.4(7)
C8A C2A C9A F2A -179.6(5)
C5C N1C C1C C2C -2.3(14)
C4C C3C C2C C1C -2.9(13)
C6C C3C C2C C1C 178.5(8)
N1C C1C C2C C3C 1.9(13)
C10C N2C C11C C12C 0.2(15)
C9C C8C C12C C11C -0.1(14)
C7C C8C C12C C11C -176.8(8)
N2C C11C C12C C8C 1.0(14)
C1C N1C C5C C4C 3.9(19)
C11C N2C C10C C9C -2(2)
N1C C5C C4C C3C -5(2)
C2C C3C C4C C5C 4.6(18)
C6C C3C C4C C5C -176.8(12)
N2C C10C C9C C8C 3(2)
C12C C8C C9C C10C -1.7(19)
C7C C8C C9C C10C 175.2(12)
